data_4514252
loop_
_publ_author_name
'Cohen, Shirel'
'Borin, Veniamin'
'Schapiro, Igor'
'Musa, Sanaa'
'De-Botton, Sophie'
'Belkova, Natalia V.'
'Gelman, Dmitri'

_publ_section_title
;
 Ir(III)-PC(sp3)P Bifunctional Catalysts for Production of H2 by
 Dehydrogenation of Formic Acid: Experimental and Theoretical Study
;
_journal_issue 12
_journal_name_full 'ACS Catalysis'
_journal_page_first 8139
_journal_paper_doi 10.1021/acscatal.7b02482
_journal_volume 7
_journal_year 2017
_chemical_formula_moiety 'C44 H32 Cl Ir N O4 P2, 3(O)'
_chemical_formula_sum 'C44 H32 Cl Ir N O7 P2'
_chemical_formula_weight 976.30
_chemical_name_systematic
; 
 ? 
;
_space_group_IT_number 14
_symmetry_cell_setting monoclinic
_symmetry_space_group_name_Hall '-P 2ybc'
_symmetry_space_group_name_H-M 'P 1 21/c 1'
_atom_sites_solution_hydrogens geom
_atom_sites_solution_primary direct
_atom_sites_solution_secondary difmap
_audit_creation_method SHELXL-97
_cell_angle_alpha 90.00
_cell_angle_beta 108.116(2)
_cell_angle_gamma 90.00
_cell_formula_units_Z 4
_cell_length_a 13.554(2)
_cell_length_b 25.997(4)
_cell_length_c 13.478(2)
_cell_measurement_reflns_used 7817
_cell_measurement_temperature 173(1)
_cell_measurement_theta_max 27.863
_cell_measurement_theta_min 2.229
_cell_volume 4513.7(12)
_computing_cell_refinement 'Bruker SMART'
_computing_data_collection 'Bruker SMART'
_computing_data_reduction 'Bruker SAINT'
_computing_molecular_graphics 'Bruker SHELXTL'
_computing_publication_material 'Bruker SHELXTL'
_computing_structure_refinement 'SHELXL-97 (Sheldrick, 1997)'
_computing_structure_solution 'SHELXS-97 (Sheldrick, 1990)'
_diffrn_ambient_temperature 173(1)
_diffrn_measured_fraction_theta_full 0.987
_diffrn_measured_fraction_theta_max 0.987
_diffrn_measurement_device_type 'CCD area detector'
_diffrn_measurement_method 'phi and omega scans'
_diffrn_radiation_monochromator graphite
_diffrn_radiation_source 'fine-focus sealed tube'
_diffrn_radiation_type MoK\a
_diffrn_radiation_wavelength 0.71073
_diffrn_reflns_av_R_equivalents 0.0465
_diffrn_reflns_av_sigmaI/netI 0.0387
_diffrn_reflns_limit_h_max 17
_diffrn_reflns_limit_h_min -17
_diffrn_reflns_limit_k_max 33
_diffrn_reflns_limit_k_min -33
_diffrn_reflns_limit_l_max 17
_diffrn_reflns_limit_l_min -17
_diffrn_reflns_number 51829
_diffrn_reflns_theta_full 28.02
_diffrn_reflns_theta_max 28.02
_diffrn_reflns_theta_min 2.23
_exptl_absorpt_coefficient_mu 3.134
_exptl_absorpt_correction_T_max 0.7446
_exptl_absorpt_correction_T_min 0.4962
_exptl_absorpt_correction_type multi-scan
_exptl_absorpt_process_details 'Bruker SADABS V2.05'
_exptl_crystal_colour colorless
_exptl_crystal_density_diffrn 1.437
_exptl_crystal_density_method 'not measured'
_exptl_crystal_description plate
_exptl_crystal_F_000 1932
_exptl_crystal_size_max 0.26
_exptl_crystal_size_mid 0.15
_exptl_crystal_size_min 0.10
_refine_diff_density_max 2.909
_refine_diff_density_min -4.835
_refine_diff_density_rms 0.221
_refine_ls_extinction_method none
_refine_ls_goodness_of_fit_ref 1.304
_refine_ls_hydrogen_treatment constr
_refine_ls_matrix_type full
_refine_ls_number_parameters 509
_refine_ls_number_reflns 10780
_refine_ls_number_restraints 0
_refine_ls_restrained_S_all 1.304
_refine_ls_R_factor_all 0.0820
_refine_ls_R_factor_gt 0.0787
_refine_ls_shift/su_max 0.005
_refine_ls_shift/su_mean 0.000
_refine_ls_structure_factor_coef Fsqd
_refine_ls_weighting_details 'calc w=1/[\s^2^(Fo^2^)+(0.0525P)^2^+62.6021P] where P=(Fo^2^+2Fc^2^)/3'
_refine_ls_weighting_scheme calc
_refine_ls_wR_factor_gt 0.1748
_refine_ls_wR_factor_ref 0.1765
_reflns_number_gt 10426
_reflns_number_total 10780
_reflns_threshold_expression >2sigma(I)
_cod_data_source_file cs7b02482_si_004.cif
_cod_data_source_block shirel3
_cod_depositor_comments
;
The following automatic conversions were performed:

'_symmetry_cell_setting' value 'Monoclinic' changed to 'monoclinic'
according to
/home/data/users/saulius/crontab/automatic-downloads/rss-feeds/ACS/lib/dictionaries/cif_core.dic
dictionary named 'cif_core.dic' version 2.4.2 from 2011-04-26.

Automatic conversion script
Id: cif_fix_values 4973 2017-02-22 13:04:09Z antanas 

 Adding full bibliography for 4514251--4514252.cif.
;
_cod_original_cell_volume 4513.8(1)
_cod_original_sg_symbol_H-M P2(1)/c
_cod_database_code 4514252

loop_
_symmetry_equiv_pos_as_xyz
'x, y, z'
'-x, y+1/2, -z+1/2'
'-x, -y, -z'
'x, -y-1/2, z-1/2'

loop_
_atom_site_label
_atom_site_type_symbol
_atom_site_fract_x
_atom_site_fract_y
_atom_site_fract_z
_atom_site_U_iso_or_equiv
_atom_site_adp_type
_atom_site_occupancy
_atom_site_symmetry_multiplicity
_atom_site_calc_flag
_atom_site_refinement_flags
O3W O -0.186(3) 0.7469(16) 0.497(3) 0.158(15) Uiso 0.50 1 d P
C1 C 0.2036(6) 0.6185(3) 0.5928(6) 0.0139(14) Uani 1 1 d .
C2 C 0.1016(6) 0.5921(3) 0.5861(6) 0.0157(15) Uani 1 1 d .
C3 C 0.0833(6) 0.5673(3) 0.6694(6) 0.0176(15) Uani 1 1 d .
C4 C -0.0149(7) 0.5455(3) 0.6558(7) 0.0223(17) Uani 1 1 d .
H4 H -0.0301 0.5301 0.7133 0.027 Uiso 1 1 calc R
C5 C -0.0896(7) 0.5465(3) 0.5585(7) 0.0244(18) Uani 1 1 d .
H5 H -0.1553 0.5309 0.5488 0.029 Uiso 1 1 calc R
C6 C -0.0682(6) 0.5705(3) 0.4742(7) 0.0226(17) Uani 1 1 d .
H6 H -0.1194 0.5709 0.4075 0.027 Uiso 1 1 calc R
C7 C 0.0267(6) 0.5935(3) 0.4877(6) 0.0163(15) Uani 1 1 d .
C8 C 0.0640(6) 0.6223(3) 0.4075(6) 0.0196(15) Uani 1 1 d .
H8 H 0.0114 0.6219 0.3365 0.024 Uiso 1 1 calc R
C9 C 0.1639(6) 0.5948(3) 0.4096(6) 0.0181(15) Uani 1 1 d .
C10 C 0.1830(7) 0.5674(3) 0.3290(6) 0.0230(17) Uani 1 1 d .
H10 H 0.1351 0.5685 0.2605 0.028 Uiso 1 1 calc R
C11 C 0.2740(8) 0.5382(4) 0.3505(7) 0.0279(19) Uani 1 1 d .
H11 H 0.2877 0.5197 0.2955 0.033 Uiso 1 1 calc R
C12 C 0.3448(7) 0.5356(3) 0.4504(7) 0.0251(18) Uani 1 1 d .
H12 H 0.4052 0.5149 0.4636 0.030 Uiso 1 1 calc R
C13 C 0.3264(6) 0.5636(3) 0.5308(6) 0.0188(15) Uani 1 1 d .
C14 C 0.2369(6) 0.5932(3) 0.5090(6) 0.0151(14) Uani 1 1 d .
C15 C 0.1743(6) 0.6754(3) 0.5589(6) 0.0160(15) Uani 1 1 d .
H15 H 0.2375 0.6918 0.5494 0.019 Uiso 1 1 calc R
C16 C 0.0879(6) 0.6781(3) 0.4521(6) 0.0187(15) Uani 1 1 d .
H16 H 0.0238 0.6919 0.4642 0.022 Uiso 1 1 calc R
C17 C 0.1553(7) 0.7012(3) 0.6528(6) 0.0209(16) Uani 1 1 d .
C18 C 0.1157(7) 0.7134(3) 0.3750(7) 0.0234(17) Uani 1 1 d .
C20 C 0.1441(7) 0.6015(4) 0.8835(6) 0.0244(18) Uani 1 1 d .
C21 C 0.0557(8) 0.6322(4) 0.8504(10) 0.039(2) Uani 1 1 d .
H21 H 0.0213 0.6374 0.7781 0.047 Uiso 1 1 calc R
C22 C 0.0185(11) 0.6554(5) 0.9261(12) 0.059(4) Uani 1 1 d .
H22 H -0.0420 0.6763 0.9055 0.071 Uiso 1 1 calc R
C23 C 0.0711(13) 0.6475(5) 1.0317(11) 0.061(4) Uani 1 1 d .
H23 H 0.0458 0.6630 1.0829 0.073 Uiso 1 1 calc R
C24 C 0.1576(13) 0.6181(5) 1.0621(10) 0.057(4) Uani 1 1 d .
H24 H 0.1934 0.6140 1.1344 0.069 Uiso 1 1 calc R
C25 C 0.1950(9) 0.5939(4) 0.9894(7) 0.037(2) Uani 1 1 d .
H25 H 0.2545 0.5723 1.0115 0.044 Uiso 1 1 calc R
C26 C 0.2302(7) 0.5075(3) 0.8377(6) 0.0220(17) Uani 1 1 d .
C27 C 0.1608(8) 0.4670(4) 0.8199(8) 0.031(2) Uani 1 1 d .
H27 H 0.0910 0.4719 0.7772 0.038 Uiso 1 1 calc R
C28 C 0.1924(9) 0.4190(4) 0.8641(9) 0.041(3) Uani 1 1 d .
H28 H 0.1444 0.3912 0.8509 0.049 Uiso 1 1 calc R
C29 C 0.2933(10) 0.4114(4) 0.9272(9) 0.044(3) Uani 1 1 d .
H29 H 0.3146 0.3785 0.9569 0.053 Uiso 1 1 calc R
C30 C 0.3632(9) 0.4518(4) 0.9470(8) 0.041(3) Uani 1 1 d .
H30 H 0.4324 0.4467 0.9911 0.049 Uiso 1 1 calc R
C31 C 0.3324(7) 0.5001(4) 0.9024(7) 0.030(2) Uani 1 1 d .
H31 H 0.3806 0.5277 0.9158 0.035 Uiso 1 1 calc R
C32 C 0.5333(6) 0.5838(3) 0.6822(7) 0.0225(17) Uani 1 1 d .
C33 C 0.5673(8) 0.5908(4) 0.5972(9) 0.035(2) Uani 1 1 d .
H33 H 0.5202 0.5866 0.5288 0.042 Uiso 1 1 calc R
C34 C 0.6697(9) 0.6039(5) 0.6103(10) 0.042(3) Uani 1 1 d .
H34 H 0.6922 0.6079 0.5506 0.051 Uiso 1 1 calc R
C35 C 0.7391(8) 0.6113(5) 0.7076(10) 0.045(3) Uani 1 1 d .
H35 H 0.8106 0.6178 0.7182 0.054 Uiso 1 1 calc R
C36 C 0.7003(7) 0.6086(3) 0.7847(10) 0.036(3) Uani 1 1 d .
H36 H 0.7451 0.6179 0.8517 0.043 Uiso 1 1 calc R
C37 C 0.6022(8) 0.5938(4) 0.7793(9) 0.037(2) Uani 1 1 d .
H37 H 0.5822 0.5905 0.8405 0.044 Uiso 1 1 calc R
C38 C 0.4203(7) 0.4946(3) 0.7014(7) 0.0241(17) Uani 1 1 d .
C39 C 0.5132(8) 0.4747(4) 0.7659(10) 0.041(3) Uani 1 1 d .
H39 H 0.5706 0.4971 0.7936 0.050 Uiso 1 1 calc R
C40 C 0.5242(9) 0.4228(4) 0.7909(12) 0.055(3) Uani 1 1 d .
H40 H 0.5879 0.4100 0.8363 0.065 Uiso 1 1 calc R
C41 C 0.4430(11) 0.3906(4) 0.7498(11) 0.053(3) Uani 1 1 d .
H41 H 0.4507 0.3549 0.7658 0.064 Uiso 1 1 calc R
C42 C 0.3484(9) 0.4089(4) 0.6847(9) 0.041(3) Uani 1 1 d .
H42 H 0.2919 0.3861 0.6564 0.049 Uiso 1 1 calc R
C43 C 0.3380(8) 0.4614(4) 0.6615(8) 0.032(2) Uani 1 1 d .
H43 H 0.2736 0.4743 0.6178 0.038 Uiso 1 1 calc R
C1AC C 0.4641(8) 0.7008(4) 0.6840(9) 0.034(2) Uani 1 1 d .
C2AC C 0.5510(10) 0.7324(5) 0.6719(12) 0.058(4) Uani 1 1 d .
H2A1 H 0.5898 0.7474 0.7394 0.087 Uiso 1 1 calc R
H2A2 H 0.5231 0.7599 0.6213 0.087 Uiso 1 1 calc R
H2A3 H 0.5973 0.7106 0.6469 0.087 Uiso 1 1 calc R
Cl1 Cl 0.42462(16) 0.63357(8) 0.92095(16) 0.0255(4) Uani 1 1 d .
Ir1 Ir 0.30949(2) 0.621242(11) 0.73803(2) 0.01529(10) Uani 1 1 d .
N1AC N 0.4046(6) 0.6747(3) 0.6972(5) 0.0237(15) Uani 1 1 d .
O1 O 0.2121(5) 0.6829(3) 0.7429(5) 0.0313(15) Uani 1 1 d .
O2 O 0.0887(5) 0.7374(2) 0.6397(5) 0.0293(14) Uani 1 1 d .
O3 O 0.0581(6) 0.7094(3) 0.2802(5) 0.043(2) Uani 1 1 d .
O4 O 0.1850(8) 0.7449(4) 0.4038(6) 0.071(3) Uani 1 1 d .
O1W O 0.3437(8) 0.7936(4) 0.5720(8) 0.064(3) Uani 1 1 d .
P1 P 0.19417(16) 0.57201(8) 0.78614(14) 0.0162(4) Uani 1 1 d .
P2 P 0.40104(16) 0.56283(8) 0.67052(17) 0.0187(4) Uani 1 1 d .
O2WA O 0.3618(15) 0.8069(7) 0.812(2) 0.092(7) Uani 0.60 1 d P
O4W O 0.9481(18) 0.5101(9) 0.9397(18) 0.076(6) Uiso 0.50 1 d P
O2WB O 0.523(3) 0.7844(13) 0.908(3) 0.094(10) Uiso 0.40 1 d P

loop_
_atom_site_aniso_label
_atom_site_aniso_U_11
_atom_site_aniso_U_22
_atom_site_aniso_U_33
_atom_site_aniso_U_23
_atom_site_aniso_U_13
_atom_site_aniso_U_12
C1 0.020(4) 0.011(3) 0.011(3) 0.010(3) 0.006(3) 0.004(3)
C2 0.022(4) 0.010(3) 0.018(4) -0.001(3) 0.010(3) 0.005(3)
C3 0.019(4) 0.021(4) 0.014(4) 0.001(3) 0.006(3) 0.002(3)
C4 0.025(4) 0.024(4) 0.019(4) 0.007(3) 0.007(3) 0.003(3)
C5 0.021(4) 0.028(4) 0.024(4) 0.005(3) 0.005(3) -0.007(3)
C6 0.019(4) 0.026(4) 0.020(4) -0.001(3) 0.003(3) -0.005(3)
C7 0.021(4) 0.016(4) 0.014(3) 0.000(3) 0.009(3) 0.003(3)
C8 0.026(4) 0.019(4) 0.013(3) 0.002(3) 0.005(3) -0.004(3)
C9 0.023(4) 0.017(4) 0.015(4) 0.004(3) 0.009(3) -0.003(3)
C10 0.029(4) 0.027(4) 0.014(4) 0.001(3) 0.008(3) -0.005(3)
C11 0.036(5) 0.028(5) 0.023(4) -0.005(4) 0.013(4) -0.002(4)
C12 0.021(4) 0.027(4) 0.030(5) -0.002(4) 0.012(4) 0.007(3)
C13 0.020(4) 0.021(4) 0.017(4) -0.002(3) 0.008(3) -0.002(3)
C14 0.021(4) 0.007(3) 0.020(4) 0.000(3) 0.011(3) -0.002(3)
C15 0.022(4) 0.017(4) 0.009(3) 0.000(3) 0.005(3) -0.002(3)
C16 0.024(4) 0.017(4) 0.014(4) 0.000(3) 0.005(3) 0.000(3)
C17 0.028(4) 0.017(4) 0.016(4) 0.001(3) 0.006(3) 0.001(3)
C18 0.029(4) 0.022(4) 0.017(4) 0.002(3) 0.003(3) -0.003(3)
C20 0.035(5) 0.030(4) 0.011(4) 0.000(3) 0.010(3) -0.002(4)
C21 0.035(5) 0.025(5) 0.059(7) -0.004(5) 0.015(5) 0.005(4)
C22 0.063(8) 0.055(8) 0.075(10) -0.023(7) 0.044(8) -0.002(6)
C23 0.094(11) 0.048(7) 0.062(9) -0.033(7) 0.056(9) -0.024(7)
C24 0.094(11) 0.054(8) 0.032(6) -0.012(5) 0.031(7) -0.029(8)
C25 0.055(7) 0.040(6) 0.018(4) -0.002(4) 0.014(4) -0.015(5)
C26 0.029(4) 0.017(4) 0.019(4) 0.006(3) 0.006(3) 0.001(3)
C27 0.028(5) 0.029(5) 0.032(5) 0.004(4) 0.002(4) -0.004(4)
C28 0.043(6) 0.028(5) 0.049(6) 0.010(5) 0.011(5) -0.006(4)
C29 0.063(8) 0.023(5) 0.040(6) 0.017(4) 0.009(5) 0.007(5)
C30 0.042(6) 0.040(6) 0.031(5) 0.010(4) -0.003(4) 0.005(5)
C31 0.026(5) 0.028(5) 0.028(5) 0.005(4) -0.001(4) -0.006(4)
C32 0.014(4) 0.015(4) 0.039(5) -0.006(3) 0.009(3) 0.000(3)
C33 0.028(5) 0.039(6) 0.039(6) -0.002(4) 0.014(4) -0.001(4)
C34 0.039(6) 0.050(6) 0.048(6) -0.005(5) 0.028(5) -0.007(5)
C35 0.027(5) 0.053(7) 0.060(7) -0.012(6) 0.020(5) -0.006(5)
C36 0.025(5) 0.010(4) 0.075(8) -0.007(4) 0.017(5) -0.001(3)
C37 0.027(5) 0.042(6) 0.041(6) -0.005(5) 0.011(4) -0.007(4)
C38 0.026(4) 0.022(4) 0.027(4) 0.005(3) 0.011(4) 0.006(3)
C39 0.029(5) 0.033(5) 0.058(7) 0.006(5) 0.008(5) 0.007(4)
C40 0.037(6) 0.032(6) 0.085(10) 0.021(6) 0.005(6) 0.009(5)
C41 0.064(8) 0.020(5) 0.077(9) 0.010(5) 0.022(7) 0.013(5)
C42 0.054(7) 0.021(5) 0.044(6) -0.001(4) 0.012(5) -0.004(4)
C43 0.036(5) 0.027(5) 0.030(5) 0.000(4) 0.007(4) -0.003(4)
C1AC 0.040(6) 0.025(5) 0.042(6) 0.000(4) 0.018(5) 0.006(4)
C2AC 0.049(7) 0.050(7) 0.086(10) -0.010(7) 0.037(7) -0.020(6)
Cl1 0.0267(10) 0.0271(10) 0.0176(9) 0.0007(8) -0.0005(8) 0.0017(8)
Ir1 0.01802(15) 0.01381(15) 0.01312(15) 0.00011(11) 0.00353(10) 0.00027(11)
N1AC 0.031(4) 0.025(4) 0.013(3) 0.002(3) 0.004(3) -0.001(3)
O1 0.041(4) 0.030(3) 0.022(3) 0.001(3) 0.008(3) 0.007(3)
O2 0.042(4) 0.026(3) 0.015(3) -0.004(2) 0.003(3) 0.013(3)
O3 0.052(5) 0.048(4) 0.017(3) 0.010(3) -0.006(3) -0.025(4)
O4 0.084(7) 0.083(7) 0.029(4) 0.024(4) -0.010(4) -0.057(6)
O1W 0.071(6) 0.056(6) 0.054(6) 0.016(5) 0.002(5) -0.002(5)
P1 0.0194(9) 0.0197(10) 0.0080(8) 0.0040(7) 0.0022(7) 0.0041(8)
P2 0.0166(9) 0.0173(10) 0.0207(10) -0.0034(8) 0.0036(8) -0.0019(7)
O2WA 0.068(12) 0.048(10) 0.17(2) -0.002(12) 0.057(14) -0.020(9)

loop_
_atom_type_symbol
_atom_type_description
_atom_type_scat_dispersion_real
_atom_type_scat_dispersion_imag
_atom_type_scat_source
C C 0.0033 0.0016 'International Tables Vol C Tables 4.2.6.8 and 6.1.1.4'
H H 0.0000 0.0000 'International Tables Vol C Tables 4.2.6.8 and 6.1.1.4'
N N 0.0061 0.0033 'International Tables Vol C Tables 4.2.6.8 and 6.1.1.4'
O O 0.0106 0.0060 'International Tables Vol C Tables 4.2.6.8 and 6.1.1.4'
P P 0.1023 0.0942 'International Tables Vol C Tables 4.2.6.8 and 6.1.1.4'
Cl Cl 0.1484 0.1585 'International Tables Vol C Tables 4.2.6.8 and 6.1.1.4'
Ir Ir -1.4442 7.9887 'International Tables Vol C Tables 4.2.6.8 and 6.1.1.4'

loop_
_geom_angle_atom_site_label_1
_geom_angle_atom_site_label_2
_geom_angle_atom_site_label_3
_geom_angle
C14 C1 C2 103.9(6)
C14 C1 C15 107.8(6)
C2 C1 C15 105.4(6)
C14 C1 Ir1 117.0(5)
C2 C1 Ir1 115.4(5)
C15 C1 Ir1 106.6(5)
C3 C2 C7 121.5(7)
C3 C2 C1 123.5(7)
C7 C2 C1 115.0(7)
C2 C3 C4 118.9(7)
C2 C3 P1 111.4(6)
C4 C3 P1 129.6(6)
C5 C4 C3 119.9(8)
C5 C4 H4 120.0
C3 C4 H4 120.0
C4 C5 C6 120.1(8)
C4 C5 H5 120.0
C6 C5 H5 120.0
C7 C6 C5 120.4(8)
C7 C6 H6 119.8
C5 C6 H6 119.8
C6 C7 C2 119.1(7)
C6 C7 C8 128.4(7)
C2 C7 C8 112.5(7)
C9 C8 C7 104.2(6)
C9 C8 C16 110.5(7)
C7 C8 C16 104.9(6)
C9 C8 H8 112.2
C7 C8 H8 112.2
C16 C8 H8 112.2
C10 C9 C14 119.1(8)
C10 C9 C8 127.3(7)
C14 C9 C8 113.1(7)
C9 C10 C11 118.9(8)
C9 C10 H10 120.6
C11 C10 H10 120.6
C12 C11 C10 121.7(8)
C12 C11 H11 119.2
C10 C11 H11 119.2
C11 C12 C13 119.4(8)
C11 C12 H12 120.3
C13 C12 H12 120.3
C14 C13 C12 118.8(8)
C14 C13 P2 112.9(6)
C12 C13 P2 128.1(7)
C13 C14 C9 122.2(7)
C13 C14 C1 122.3(7)
C9 C14 C1 114.9(7)
C17 C15 C16 118.6(7)
C17 C15 C1 105.5(6)
C16 C15 C1 111.3(6)
C17 C15 H15 107.0
C16 C15 H15 107.0
C1 C15 H15 107.0
C18 C16 C15 112.7(7)
C18 C16 C8 111.3(6)
C15 C16 C8 108.7(6)
C18 C16 H16 108.0
C15 C16 H16 108.0
C8 C16 H16 108.0
O2 C17 O1 125.6(8)
O2 C17 C15 120.3(7)
O1 C17 C15 114.2(7)
O4 C18 O3 123.0(8)
O4 C18 C16 121.4(8)
O3 C18 C16 115.5(7)
C21 C20 C25 120.8(9)
C21 C20 P1 119.1(7)
C25 C20 P1 120.1(8)
C20 C21 C22 118.7(12)
C20 C21 H21 120.7
C22 C21 H21 120.7
C23 C22 C21 119.5(13)
C23 C22 H22 120.2
C21 C22 H22 120.2
C24 C23 C22 120.8(11)
C24 C23 H23 119.6
C22 C23 H23 119.6
C23 C24 C25 121.1(12)
C23 C24 H24 119.5
C25 C24 H24 119.5
C24 C25 C20 119.1(12)
C24 C25 H25 120.5
C20 C25 H25 120.5
C27 C26 C31 119.4(8)
C27 C26 P1 123.2(7)
C31 C26 P1 117.3(7)
C26 C27 C28 120.4(9)
C26 C27 H27 119.8
C28 C27 H27 119.8
C29 C28 C27 120.4(10)
C29 C28 H28 119.8
C27 C28 H28 119.8
C28 C29 C30 119.9(9)
C28 C29 H29 120.1
C30 C29 H29 120.1
C29 C30 C31 120.2(10)
C29 C30 H30 119.9
C31 C30 H30 119.9
C30 C31 C26 119.7(9)
C30 C31 H31 120.1
C26 C31 H31 120.1
C33 C32 C37 117.6(8)
C33 C32 P2 122.7(7)
C37 C32 P2 119.7(7)
C32 C33 C34 120.5(10)
C32 C33 H33 119.7
C34 C33 H33 119.7
C35 C34 C33 121.2(10)
C35 C34 H34 119.4
C33 C34 H34 119.4
C36 C35 C34 115.4(10)
C36 C35 H35 122.3
C34 C35 H35 122.3
C35 C36 C37 126.8(12)
C35 C36 H36 116.6
C37 C36 H36 116.6
C36 C37 C32 117.8(10)
C36 C37 H37 121.1
C32 C37 H37 121.1
C43 C38 C39 118.4(9)
C43 C38 P2 118.6(7)
C39 C38 P2 123.0(8)
C40 C39 C38 121.5(11)
C40 C39 H39 119.2
C38 C39 H39 119.2
C41 C40 C39 119.3(11)
C41 C40 H40 120.3
C39 C40 H40 120.3
C40 C41 C42 121.1(10)
C40 C41 H41 119.5
C42 C41 H41 119.5
C41 C42 C43 119.0(10)
C41 C42 H42 120.5
C43 C42 H42 120.5
C38 C43 C42 120.7(10)
C38 C43 H43 119.6
C42 C43 H43 119.6
N1AC C1AC C2AC 174.8(12)
C1AC C2AC H2A1 109.5
C1AC C2AC H2A2 109.5
H2A1 C2AC H2A2 109.5
C1AC C2AC H2A3 109.5
H2A1 C2AC H2A3 109.5
H2A2 C2AC H2A3 109.5
C1 Ir1 N1AC 94.5(3)
C1 Ir1 O1 78.1(3)
N1AC Ir1 O1 86.9(3)
C1 Ir1 P1 85.0(2)
N1AC Ir1 P1 172.6(2)
O1 Ir1 P1 85.8(2)
C1 Ir1 P2 84.4(2)
N1AC Ir1 P2 83.2(2)
O1 Ir1 P2 159.17(19)
P1 Ir1 P2 104.09(8)
C1 Ir1 Cl1 172.5(2)
N1AC Ir1 Cl1 85.8(2)
O1 Ir1 Cl1 94.46(19)
P1 Ir1 Cl1 93.73(7)
P2 Ir1 Cl1 103.02(7)
C1AC N1AC Ir1 172.2(8)
C17 O1 Ir1 116.4(5)
C17 O2 O3W 133.4(9)
C18 O4 O1W 149.2(7)
O4 O1W O2WA 130.4(5)
C3 P1 C20 105.0(4)
C3 P1 C26 108.7(4)
C20 P1 C26 103.2(4)
C3 P1 Ir1 104.5(3)
C20 P1 Ir1 114.4(3)
C26 P1 Ir1 120.1(3)
C38 P2 C32 101.7(4)
C38 P2 C13 103.8(4)
C32 P2 C13 107.3(4)
C38 P2 Ir1 127.2(3)
C32 P2 Ir1 113.6(3)
C13 P2 Ir1 101.7(3)
O2WB O2WA O1W 108.3(12)

loop_
_geom_bond_atom_site_label_1
_geom_bond_atom_site_label_2
_geom_bond_distance
O3W O2 3.62(4)
C1 C14 1.492(10)
C1 C2 1.520(11)
C1 C15 1.564(10)
C1 Ir1 2.038(7)
C2 C3 1.383(11)
C2 C7 1.397(11)
C3 C4 1.405(11)
C3 P1 1.811(8)
C4 C5 1.386(12)
C4 H4 0.9500
C5 C6 1.403(12)
C5 H5 0.9500
C6 C7 1.378(11)
C6 H6 0.9500
C7 C8 1.524(10)
C8 C9 1.523(12)
C8 C16 1.566(11)
C8 H8 1.0000
C9 C10 1.389(11)
C9 C14 1.397(11)
C10 C11 1.400(13)
C10 H10 0.9500
C11 C12 1.391(13)
C11 H11 0.9500
C12 C13 1.392(11)
C12 H12 0.9500
C13 C14 1.387(11)
C13 P2 1.840(8)
C15 C17 1.523(11)
C15 C16 1.549(11)
C15 H15 1.0000
C16 C18 1.518(11)
C16 H16 1.0000
C17 O2 1.279(10)
C17 O1 1.308(10)
C18 O4 1.216(12)
C18 O3 1.278(10)
C20 C21 1.392(14)
C20 C25 1.393(12)
C20 P1 1.823(9)
C21 C22 1.408(16)
C21 H21 0.9500
C22 C23 1.39(2)
C22 H22 0.9500
C23 C24 1.35(2)
C23 H23 0.9500
C24 C25 1.386(16)
C24 H24 0.9500
C25 H25 0.9500
C26 C27 1.383(12)
C26 C31 1.402(12)
C26 P1 1.824(8)
C27 C28 1.392(14)
C27 H27 0.9500
C28 C29 1.381(16)
C28 H28 0.9500
C29 C30 1.384(16)
C29 H29 0.9500
C30 C31 1.399(14)
C30 H30 0.9500
C31 H31 0.9500
C32 C33 1.375(14)
C32 C37 1.375(14)
C32 P2 1.833(8)
C33 C34 1.386(14)
C33 H33 0.9500
C34 C35 1.368(17)
C34 H34 0.9500
C35 C36 1.304(16)
C35 H35 0.9500
C36 C37 1.364(13)
C36 H36 0.9500
C37 H37 0.9500
C38 C43 1.381(13)
C38 C39 1.389(13)
C38 P2 1.821(9)
C39 C40 1.387(15)
C39 H39 0.9500
C40 C41 1.357(18)
C40 H40 0.9500
C41 C42 1.393(17)
C41 H41 0.9500
C42 C43 1.396(14)
C42 H42 0.9500
C43 H43 0.9500
C1AC N1AC 1.111(13)
C1AC C2AC 1.485(15)
C2AC H2A1 0.9800
C2AC H2A2 0.9800
C2AC H2A3 0.9800
Cl1 Ir1 2.495(2)
Ir1 N1AC 2.081(8)
Ir1 O1 2.091(7)
Ir1 P1 2.265(2)
Ir1 P2 2.319(2)
O4 O1W 2.888(13)
O1W O2WA 3.18(3)
O2WA O2WB 2.25(4)
